data_4513390
loop_
_publ_author_name
'Chi, Yingnan'
'Xu, Wenting'
'Yang, Yan'
'Yang, Zhichao'
'Lv, Hongjin'
'Yang, Song'
'Lin, Zhengguo'
'Li, Jikun'
'Gu, Jingkai'
'Hill, Craig L.'
'Hu, Changwen'

_publ_section_title
;
 Three Candesartan Salts with Enhanced Oral Bioavailability
;
_journal_issue 8
_journal_name_full 'Crystal Growth &amp; Design'
_journal_page_first 3707
_journal_paper_doi 10.1021/acs.cgd.5b00297
_journal_volume 15
_journal_year 2015
_chemical_formula_moiety 'C24 H23 N7 O3'
_chemical_formula_sum 'C24 H23 N7 O3'
_chemical_formula_weight 457.49
_chemical_name_systematic
; 
 ? 
;
_space_group_IT_number 15
_symmetry_cell_setting monoclinic
_symmetry_space_group_name_Hall '-C 2yc'
_symmetry_space_group_name_H-M 'C 1 2/c 1'
_atom_sites_solution_hydrogens geom
_atom_sites_solution_primary direct
_atom_sites_solution_secondary difmap
_audit_creation_method SHELXL-97
_cell_angle_alpha 90.00
_cell_angle_beta 115.15(3)
_cell_angle_gamma 90.00
_cell_formula_units_Z 8
_cell_length_a 31.235(9)
_cell_length_b 11.605(2)
_cell_length_c 13.897(3)
_cell_measurement_reflns_used 8160
_cell_measurement_temperature 293(2)
_cell_measurement_theta_max 31.4867
_cell_measurement_theta_min 2.2866
_cell_volume 4560(2)
_computing_cell_refinement 'Bruker SMART'
_computing_data_collection 'Bruker SMART'
_computing_data_reduction 'Bruker SAINT'
_computing_molecular_graphics 'Bruker SHELXTL'
_computing_publication_material 'Bruker SHELXTL'
_computing_structure_refinement 'SHELXL-97 (Sheldrick, 1997)'
_computing_structure_solution 'SHELXS-97 (Sheldrick, 1990)'
_diffrn_ambient_temperature 293(2)
_diffrn_measured_fraction_theta_full 0.994
_diffrn_measured_fraction_theta_max 0.994
_diffrn_measurement_device_type 'Bruker APEX-II CCD'
_diffrn_measurement_method '\w scans'
_diffrn_radiation_monochromator graphite
_diffrn_radiation_source 'fine-focus sealed tube'
_diffrn_radiation_type MoK\a
_diffrn_radiation_wavelength 0.71073
_diffrn_reflns_av_R_equivalents 0.0434
_diffrn_reflns_av_sigmaI/netI 0.0480
_diffrn_reflns_limit_h_max 45
_diffrn_reflns_limit_h_min -45
_diffrn_reflns_limit_k_max 17
_diffrn_reflns_limit_k_min -17
_diffrn_reflns_limit_l_max 15
_diffrn_reflns_limit_l_min -20
_diffrn_reflns_number 26675
_diffrn_reflns_theta_full 31.49
_diffrn_reflns_theta_max 31.49
_diffrn_reflns_theta_min 3.30
_diffrn_standards_number 0
_exptl_absorpt_coefficient_mu 0.092
_exptl_absorpt_correction_T_max 0.9908
_exptl_absorpt_correction_T_min 0.9800
_exptl_absorpt_correction_type multi-scan
_exptl_absorpt_process_details sadabs
_exptl_crystal_colour colorless
_exptl_crystal_density_diffrn 1.333
_exptl_crystal_density_method 'not measured'
_exptl_crystal_description block
_exptl_crystal_F_000 1920
_exptl_crystal_size_max 0.22
_exptl_crystal_size_mid 0.22
_exptl_crystal_size_min 0.10
_refine_diff_density_max 0.293
_refine_diff_density_min -0.253
_refine_diff_density_rms 0.049
_refine_ls_extinction_method none
_refine_ls_goodness_of_fit_ref 1.002
_refine_ls_hydrogen_treatment mixed
_refine_ls_matrix_type full
_refine_ls_number_parameters 328
_refine_ls_number_reflns 7547
_refine_ls_number_restraints 0
_refine_ls_restrained_S_all 1.002
_refine_ls_R_factor_all 0.0964
_refine_ls_R_factor_gt 0.0688
_refine_ls_shift/su_max 0.000
_refine_ls_shift/su_mean 0.000
_refine_ls_structure_factor_coef Fsqd
_refine_ls_weighting_details 'calc w=1/[\s^2^(Fo^2^)+(0.1500P)^2^+0.0000P] where P=(Fo^2^+2Fc^2^)/3'
_refine_ls_weighting_scheme calc
_refine_ls_wR_factor_gt 0.2072
_refine_ls_wR_factor_ref 0.2327
_reflns_number_gt 5774
_reflns_number_total 7547
_reflns_threshold_expression >2sigma(I)
_cod_data_source_file cg5b00297_si_002.cif
_cod_data_source_block lzg
_cod_depositor_comments
;
The following automatic conversions were performed:

'_symmetry_cell_setting' value 'Monoclinic' changed to 'monoclinic'
according to
/usr/data/users/saulius/crontab/automatic-downloads/rss-feeds/ACS/lib/dictionaries/cif_core.dic
dictionary named 'cif_core.dic' version 2.4.2 from 2011-04-26.

Automatic conversion script
Id: cif_fix_values 3271 2015-04-21 07:52:19Z andrius 

 Adding full bibliography for 4513388--4513390.cif.
;
_cod_original_cell_volume 4559.9(18)
_cod_original_sg_symbol_Hall -C2yc
_cod_original_sg_symbol_H-M C2/c
_cod_database_code 4513390

loop_
_symmetry_equiv_pos_as_xyz
'x, y, z'
'-x, y, -z+1/2'
'x+1/2, y+1/2, z'
'-x+1/2, y+1/2, -z+1/2'
'-x, -y, -z'
'x, -y, z-1/2'
'-x+1/2, -y+1/2, -z'
'x+1/2, -y+1/2, z-1/2'

loop_
_atom_site_label
_atom_site_type_symbol
_atom_site_fract_x
_atom_site_fract_y
_atom_site_fract_z
_atom_site_U_iso_or_equiv
_atom_site_adp_type
_atom_site_occupancy
_atom_site_symmetry_multiplicity
_atom_site_calc_flag
_atom_site_refinement_flags
C1 C 0.00550(6) 0.24981(16) -0.12436(15) 0.0275(4) Uani 1 1 d .
C2 C 0.00302(6) 0.43353(16) -0.12538(14) 0.0247(3) Uani 1 1 d .
C3 C 0.05121(6) 0.40369(15) -0.07469(13) 0.0234(3) Uani 1 1 d .
C4 C 0.08680(6) 0.48681(16) -0.03284(14) 0.0248(3) Uani 1 1 d .
C5 C 0.07176(7) 0.60103(16) -0.04545(16) 0.0289(4) Uani 1 1 d .
H5 H 0.0942 0.6590 -0.0176 0.035 Uiso 1 1 calc R
C6 C 0.02405(7) 0.63182(17) -0.09845(16) 0.0309(4) Uani 1 1 d .
H6 H 0.0157 0.7093 -0.1070 0.037 Uiso 1 1 calc R
C7 C -0.01091(6) 0.54824(16) -0.13847(15) 0.0293(4) Uani 1 1 d .
H7 H -0.0427 0.5684 -0.1730 0.035 Uiso 1 1 calc R
C8 C 0.13942(6) 0.46250(16) 0.02259(15) 0.0255(3) Uani 1 1 d .
C9 C 0.09224(6) 0.20454(16) -0.03654(14) 0.0274(4) Uani 1 1 d .
H9A H 0.1156 0.2329 -0.0595 0.033 Uiso 1 1 calc R
H9B H 0.0818 0.1296 -0.0690 0.033 Uiso 1 1 calc R
C10 C 0.11564(6) 0.18972(15) 0.08290(14) 0.0245(3) Uani 1 1 d .
C11 C 0.16097(6) 0.14222(16) 0.12941(15) 0.0260(3) Uani 1 1 d .
H11 H 0.1764 0.1234 0.0871 0.031 Uiso 1 1 calc R
C12 C 0.18328(6) 0.12290(16) 0.23803(15) 0.0272(4) Uani 1 1 d .
H12 H 0.2132 0.0899 0.2674 0.033 Uiso 1 1 calc R
C13 C 0.16154(6) 0.15217(15) 0.30431(15) 0.0253(3) Uani 1 1 d .
C14 C 0.11616(7) 0.19951(18) 0.25730(15) 0.0304(4) Uani 1 1 d .
H14 H 0.1009 0.2196 0.2996 0.036 Uiso 1 1 calc R
C15 C 0.09345(6) 0.21703(17) 0.14813(16) 0.0307(4) Uani 1 1 d .
H15 H 0.0630 0.2474 0.1183 0.037 Uiso 1 1 calc R
C16 C 0.18744(6) 0.14166(16) 0.42204(15) 0.0258(3) Uani 1 1 d .
C17 C 0.21474(6) 0.04446(16) 0.47278(14) 0.0246(3) Uani 1 1 d .
C18 C 0.24238(6) 0.04494(17) 0.58323(15) 0.0290(4) Uani 1 1 d .
H18 H 0.2611 -0.0185 0.6158 0.035 Uiso 1 1 calc R
C19 C 0.24193(7) 0.13899(19) 0.64397(16) 0.0336(4) Uani 1 1 d .
H19 H 0.2604 0.1390 0.7170 0.040 Uiso 1 1 calc R
C20 C 0.21375(7) 0.23326(18) 0.59533(16) 0.0340(4) Uani 1 1 d .
H20 H 0.2123 0.2954 0.6362 0.041 Uiso 1 1 calc R
C21 C 0.18765(7) 0.23520(17) 0.48589(15) 0.0302(4) Uani 1 1 d .
H21 H 0.1698 0.3002 0.4541 0.036 Uiso 1 1 calc R
C22 C 0.21311(6) -0.06333(15) 0.41565(14) 0.0236(3) Uani 1 1 d .
C23 C -0.05315(7) 0.10241(19) -0.17964(18) 0.0394(5) Uani 1 1 d .
H23A H -0.0563 0.0263 -0.2108 0.047 Uiso 1 1 calc R
H23B H -0.0717 0.1557 -0.2357 0.047 Uiso 1 1 calc R
C24 C -0.07191(9) 0.1007(2) -0.0963(2) 0.0494(6) Uani 1 1 d .
H24A H -0.0531 0.0497 -0.0399 0.074 Uiso 1 1 calc R
H24B H -0.1041 0.0745 -0.1275 0.074 Uiso 1 1 calc R
H24C H -0.0705 0.1770 -0.0685 0.074 Uiso 1 1 calc R
H6A H 0.2842(9) -0.106(2) 0.469(2) 0.045(7) Uiso 1 1 d .
H7A H 0.1440(11) 0.667(3) 0.254(2) 0.062(9) Uiso 1 1 d .
H7B H 0.1295(10) 0.565(3) 0.306(3) 0.060(8) Uiso 1 1 d .
H7C H 0.1345(9) 0.554(2) 0.201(2) 0.047(7) Uiso 1 1 d .
H7D H 0.0915(11) 0.625(3) 0.207(2) 0.060(8) Uiso 1 1 d .
N2 N -0.02521(5) 0.33438(14) -0.15580(13) 0.0278(3) Uani 1 1 d .
N1 N 0.05186(5) 0.28286(13) -0.07550(12) 0.0258(3) Uani 1 1 d .
N3 N 0.17432(5) -0.11961(14) 0.35174(13) 0.0298(3) Uani 1 1 d .
N4 N 0.19022(6) -0.21694(14) 0.32379(14) 0.0320(4) Uani 1 1 d .
N5 N 0.23628(6) -0.22186(14) 0.36802(13) 0.0303(3) Uani 1 1 d .
N6 N 0.25103(5) -0.12487(13) 0.42594(12) 0.0252(3) Uani 1 1 d .
N7 N 0.12472(6) 0.59979(16) 0.24208(14) 0.0286(3) Uani 1 1 d .
O3 O -0.00353(5) 0.13706(12) -0.13439(13) 0.0377(4) Uani 1 1 d .
O2 O 0.16147(5) 0.48983(14) 0.11736(11) 0.0385(4) Uani 1 1 d .
O1 O 0.15795(5) 0.41882(14) -0.03439(11) 0.0358(3) Uani 1 1 d .

loop_
_atom_site_aniso_label
_atom_site_aniso_U_11
_atom_site_aniso_U_22
_atom_site_aniso_U_33
_atom_site_aniso_U_23
_atom_site_aniso_U_13
_atom_site_aniso_U_12
C1 0.0233(8) 0.0305(8) 0.0256(9) -0.0019(7) 0.0073(7) -0.0033(6)
C2 0.0203(7) 0.0327(8) 0.0185(7) 0.0018(6) 0.0058(6) 0.0001(6)
C3 0.0202(7) 0.0286(8) 0.0194(8) 0.0009(6) 0.0066(6) 0.0004(6)
C4 0.0217(8) 0.0309(8) 0.0215(8) -0.0016(6) 0.0090(6) -0.0008(6)
C5 0.0258(8) 0.0290(8) 0.0317(10) -0.0026(7) 0.0120(7) -0.0020(7)
C6 0.0293(9) 0.0283(8) 0.0341(10) 0.0034(7) 0.0127(8) 0.0033(7)
C7 0.0233(8) 0.0324(9) 0.0294(9) 0.0022(7) 0.0087(7) 0.0036(7)
C8 0.0216(8) 0.0293(8) 0.0241(8) -0.0014(7) 0.0084(6) -0.0004(6)
C9 0.0263(8) 0.0307(8) 0.0221(8) 0.0007(7) 0.0073(7) 0.0053(7)
C10 0.0234(8) 0.0240(7) 0.0242(8) 0.0010(6) 0.0082(7) 0.0021(6)
C11 0.0221(8) 0.0317(8) 0.0246(8) 0.0002(7) 0.0101(7) 0.0036(6)
C12 0.0203(8) 0.0323(8) 0.0268(9) 0.0017(7) 0.0078(7) 0.0060(6)
C13 0.0236(8) 0.0275(8) 0.0240(8) 0.0006(7) 0.0093(7) 0.0016(6)
C14 0.0271(9) 0.0377(9) 0.0271(9) 0.0004(7) 0.0121(7) 0.0072(7)
C15 0.0235(8) 0.0374(9) 0.0289(9) 0.0022(7) 0.0091(7) 0.0106(7)
C16 0.0218(8) 0.0316(8) 0.0227(8) 0.0002(7) 0.0081(7) -0.0004(6)
C17 0.0202(7) 0.0304(8) 0.0214(8) 0.0002(6) 0.0070(6) -0.0025(6)
C18 0.0264(8) 0.0344(9) 0.0228(8) 0.0017(7) 0.0072(7) -0.0033(7)
C19 0.0335(10) 0.0433(11) 0.0213(9) -0.0032(8) 0.0091(8) -0.0081(8)
C20 0.0336(10) 0.0408(10) 0.0296(10) -0.0088(8) 0.0154(8) -0.0045(8)
C21 0.0278(9) 0.0334(9) 0.0295(9) -0.0026(7) 0.0122(8) 0.0014(7)
C22 0.0186(7) 0.0291(8) 0.0213(8) 0.0030(6) 0.0067(6) -0.0014(6)
C23 0.0340(10) 0.0363(10) 0.0391(12) -0.0071(9) 0.0072(9) -0.0108(8)
C24 0.0451(13) 0.0485(13) 0.0541(15) -0.0002(11) 0.0204(11) -0.0130(11)
N2 0.0226(7) 0.0319(8) 0.0247(8) -0.0006(6) 0.0062(6) -0.0007(6)
N1 0.0195(7) 0.0300(7) 0.0232(7) 0.0014(6) 0.0045(6) 0.0010(5)
N3 0.0233(7) 0.0327(8) 0.0305(8) -0.0040(6) 0.0087(6) -0.0047(6)
N4 0.0310(8) 0.0322(8) 0.0301(8) -0.0046(7) 0.0104(7) -0.0057(6)
N5 0.0315(8) 0.0304(7) 0.0280(8) 0.0006(6) 0.0115(7) -0.0009(6)
N6 0.0204(7) 0.0303(7) 0.0229(7) 0.0013(6) 0.0072(6) -0.0016(5)
N7 0.0237(7) 0.0354(8) 0.0233(8) -0.0021(6) 0.0067(6) -0.0021(6)
O3 0.0326(7) 0.0295(7) 0.0443(9) -0.0017(6) 0.0099(7) -0.0045(5)
O2 0.0279(7) 0.0548(9) 0.0253(7) -0.0116(6) 0.0040(6) 0.0066(6)
O1 0.0208(6) 0.0588(9) 0.0254(7) -0.0074(6) 0.0076(5) 0.0026(6)

loop_
_atom_type_symbol
_atom_type_description
_atom_type_scat_dispersion_real
_atom_type_scat_dispersion_imag
_atom_type_scat_source
C C 0.0033 0.0016 'International Tables Vol C Tables 4.2.6.8 and 6.1.1.4'
H H 0.0000 0.0000 'International Tables Vol C Tables 4.2.6.8 and 6.1.1.4'
N N 0.0061 0.0033 'International Tables Vol C Tables 4.2.6.8 and 6.1.1.4'
O O 0.0106 0.0060 'International Tables Vol C Tables 4.2.6.8 and 6.1.1.4'

loop_
_geom_angle_atom_site_label_1
_geom_angle_atom_site_label_2
_geom_angle_atom_site_label_3
_geom_angle
N2 C1 O3 127.42(17)
N2 C1 N1 115.22(17)
O3 C1 N1 117.36(16)
C7 C2 N2 128.75(16)
C7 C2 C3 120.69(16)
N2 C2 C3 110.55(16)
C4 C3 N1 132.95(15)
C4 C3 C2 122.05(16)
N1 C3 C2 104.96(14)
C5 C4 C3 115.99(16)
C5 C4 C8 118.44(16)
C3 C4 C8 125.57(16)
C4 C5 C6 122.43(17)
C4 C5 H5 118.8
C6 C5 H5 118.8
C7 C6 C5 120.87(18)
C7 C6 H6 119.6
C5 C6 H6 119.6
C6 C7 C2 117.92(17)
C6 C7 H7 121.0
C2 C7 H7 121.0
O2 C8 O1 124.78(17)
O2 C8 C4 119.00(16)
O1 C8 C4 116.16(16)
N1 C9 C10 114.61(15)
N1 C9 H9A 108.6
C10 C9 H9A 108.6
N1 C9 H9B 108.6
C10 C9 H9B 108.6
H9A C9 H9B 107.6
C15 C10 C11 118.44(17)
C15 C10 C9 123.14(16)
C11 C10 C9 118.37(16)
C12 C11 C10 120.65(17)
C12 C11 H11 119.7
C10 C11 H11 119.7
C11 C12 C13 121.21(16)
C11 C12 H12 119.4
C13 C12 H12 119.4
C14 C13 C12 117.88(17)
C14 C13 C16 121.01(16)
C12 C13 C16 120.94(16)
C15 C14 C13 120.92(17)
C15 C14 H14 119.5
C13 C14 H14 119.5
C14 C15 C10 120.88(16)
C14 C15 H15 119.6
C10 C15 H15 119.6
C21 C16 C17 117.68(17)
C21 C16 C13 119.10(16)
C17 C16 C13 123.07(16)
C18 C17 C16 120.24(17)
C18 C17 C22 117.21(16)
C16 C17 C22 122.40(15)
C19 C18 C17 120.58(18)
C19 C18 H18 119.7
C17 C18 H18 119.7
C18 C19 C20 119.60(18)
C18 C19 H19 120.2
C20 C19 H19 120.2
C19 C20 C21 120.17(18)
C19 C20 H20 119.9
C21 C20 H20 119.9
C20 C21 C16 121.64(18)
C20 C21 H21 119.2
C16 C21 H21 119.2
N3 C22 N6 108.86(16)
N3 C22 C17 126.22(16)
N6 C22 C17 124.77(15)
O3 C23 C24 111.21(18)
O3 C23 H23A 109.4
C24 C23 H23A 109.4
O3 C23 H23B 109.4
C24 C23 H23B 109.4
H23A C23 H23B 108.0
C23 C24 H24A 109.5
C23 C24 H24B 109.5
H24A C24 H24B 109.5
C23 C24 H24C 109.5
H24A C24 H24C 109.5
H24B C24 H24C 109.5
C1 N2 C2 103.70(15)
C1 N1 C3 105.57(14)
C1 N1 C9 125.13(16)
C3 N1 C9 129.27(14)
C22 N3 N4 105.06(15)
N5 N4 N3 111.51(15)
N4 N5 N6 105.91(15)
C22 N6 N5 108.66(15)
C22 N6 H6A 127.3(16)
N5 N6 H6A 124.0(16)
H7A N7 H7B 111(3)
H7A N7 H7C 103(3)
H7B N7 H7C 112(2)
H7A N7 H7D 108(2)
H7B N7 H7D 108(3)
H7C N7 H7D 115(2)
C1 O3 C23 117.01(16)

loop_
_geom_bond_atom_site_label_1
_geom_bond_atom_site_label_2
_geom_bond_distance
C1 N2 1.311(2)
C1 O3 1.333(2)
C1 N1 1.367(2)
C2 C7 1.388(3)
C2 N2 1.401(2)
C2 C3 1.407(2)
C3 C4 1.398(2)
C3 N1 1.403(2)
C4 C5 1.392(3)
C4 C8 1.516(2)
C5 C6 1.399(3)
C5 H5 0.9300
C6 C7 1.388(3)
C6 H6 0.9300
C7 H7 0.9300
C8 O2 1.240(2)
C8 O1 1.268(2)
C9 N1 1.459(2)
C9 C10 1.512(2)
C9 H9A 0.9700
C9 H9B 0.9700
C10 C15 1.392(3)
C10 C11 1.396(2)
C11 C12 1.386(3)
C11 H11 0.9300
C12 C13 1.399(3)
C12 H12 0.9300
C13 C14 1.397(2)
C13 C16 1.490(3)
C14 C15 1.390(3)
C14 H14 0.9300
C15 H15 0.9300
C16 C21 1.400(3)
C16 C17 1.409(2)
C17 C18 1.405(2)
C17 C22 1.471(2)
C18 C19 1.383(3)
C18 H18 0.9300
C19 C20 1.387(3)
C19 H19 0.9300
C20 C21 1.387(3)
C20 H20 0.9300
C21 H21 0.9300
C22 N3 1.330(2)
C22 N6 1.338(2)
C23 O3 1.460(3)
C23 C24 1.503(4)
C23 H23A 0.9700
C23 H23B 0.9700
C24 H24A 0.9600
C24 H24B 0.9600
C24 H24C 0.9600
N3 N4 1.356(2)
N4 N5 1.304(2)
N5 N6 1.346(2)
N6 H6A 0.98(3)
N7 H7A 0.95(3)
N7 H7B 0.93(3)
N7 H7C 0.93(3)
N7 H7D 0.98(3)

loop_
_geom_torsion_atom_site_label_1
_geom_torsion_atom_site_label_2
_geom_torsion_atom_site_label_3
_geom_torsion_atom_site_label_4
_geom_torsion
C7 C2 C3 C4 1.9(3)
N2 C2 C3 C4 -177.48(16)
C7 C2 C3 N1 179.84(17)
N2 C2 C3 N1 0.44(19)
N1 C3 C4 C5 -178.00(19)
C2 C3 C4 C5 -0.7(2)
N1 C3 C4 C8 2.9(3)
C2 C3 C4 C8 -179.83(16)
C3 C4 C5 C6 -1.2(3)
C8 C4 C5 C6 177.98(18)
C4 C5 C6 C7 2.0(3)
C5 C6 C7 C2 -0.8(3)
N2 C2 C7 C6 178.18(18)
C3 C2 C7 C6 -1.1(3)
C5 C4 C8 O2 64.1(2)
C3 C4 C8 O2 -116.8(2)
C5 C4 C8 O1 -113.2(2)
C3 C4 C8 O1 65.9(2)
N1 C9 C10 C15 19.2(3)
N1 C9 C10 C11 -163.37(16)
C15 C10 C11 C12 -0.1(3)
C9 C10 C11 C12 -177.61(17)
C10 C11 C12 C13 -1.2(3)
C11 C12 C13 C14 1.2(3)
C11 C12 C13 C16 -174.10(17)
C12 C13 C14 C15 -0.1(3)
C16 C13 C14 C15 175.24(18)
C13 C14 C15 C10 -1.1(3)
C11 C10 C15 C14 1.2(3)
C9 C10 C15 C14 178.63(18)
C14 C13 C16 C21 -45.1(3)
C12 C13 C16 C21 130.10(19)
C14 C13 C16 C17 139.45(19)
C12 C13 C16 C17 -45.4(3)
C21 C16 C17 C18 -2.4(3)
C13 C16 C17 C18 173.12(17)
C21 C16 C17 C22 173.04(17)
C13 C16 C17 C22 -11.4(3)
C16 C17 C18 C19 2.2(3)
C22 C17 C18 C19 -173.46(17)
C17 C18 C19 C20 0.3(3)
C18 C19 C20 C21 -2.6(3)
C19 C20 C21 C16 2.4(3)
C17 C16 C21 C20 0.1(3)
C13 C16 C21 C20 -175.59(17)
C18 C17 C22 N3 126.2(2)
C16 C17 C22 N3 -49.4(3)
C18 C17 C22 N6 -48.9(3)
C16 C17 C22 N6 135.56(19)
O3 C1 N2 C2 179.70(19)
N1 C1 N2 C2 0.0(2)
C7 C2 N2 C1 -179.6(2)
C3 C2 N2 C1 -0.3(2)
N2 C1 N1 C3 0.3(2)
O3 C1 N1 C3 -179.46(17)
N2 C1 N1 C9 -178.23(17)
O3 C1 N1 C9 2.0(3)
C4 C3 N1 C1 177.19(19)
C2 C3 N1 C1 -0.41(18)
C4 C3 N1 C9 -4.4(3)
C2 C3 N1 C9 178.00(16)
C10 C9 N1 C1 -104.8(2)
C10 C9 N1 C3 77.1(2)
N6 C22 N3 N4 -0.1(2)
C17 C22 N3 N4 -175.84(17)
C22 N3 N4 N5 0.4(2)
N3 N4 N5 N6 -0.4(2)
N3 C22 N6 N5 -0.1(2)
C17 C22 N6 N5 175.67(16)
N4 N5 N6 C22 0.3(2)
N2 C1 O3 C23 -4.0(3)
N1 C1 O3 C23 175.69(17)
C24 C23 O3 C1 -83.2(2)
